data_8106598
loop_
_publ_author_name
'Li, Ya-Xue'
'Wen, Dong-Xiao'
'An, Meng-Jin'
'Yang, Huai-Xia'

_publ_section_title
;
 Crystal structure of
 diaqua-(2,2&#x2032;-(butane-1,4-diyl)-bis(5-carboxy-1H-imidazole-4-carboxylato)-\k4
 O,O&#x2032;,N,N&#x2032;)cadmium(II) monohydrate, C14H18O11N4Cd
;
_journal_issue 4
_journal_name_full 'Zeitschrift f\"ur Kristallographie - New Crystal Structures'
_journal_page_first 545
_journal_page_last 547
_journal_paper_doi 10.1515/ncrs-2016-0311
_journal_volume 232
_journal_year 2017
_chemical_formula_sum 'C14 H18 Cd N4 O11'
_chemical_formula_weight 530.72
_space_group_IT_number 2
_space_group_name_Hall '-P 1'
_space_group_name_H-M_alt 'P -1'
_symmetry_cell_setting triclinic
_symmetry_space_group_name_H-M 'P -1'
_atom_sites_solution_hydrogens geom
_atom_sites_solution_primary direct
_atom_sites_solution_secondary difmap
_cell_angle_alpha 83.2390(10)
_cell_angle_beta 82.0000(10)
_cell_angle_gamma 61.4610(10)
_cell_formula_units_Z 2
_cell_length_a 9.5135(3)
_cell_length_b 9.8632(3)
_cell_length_c 11.1419(4)
_cell_measurement_reflns_used 9997
_cell_measurement_temperature 293(2)
_cell_measurement_theta_max 27.64
_cell_measurement_theta_min 2.86
_cell_volume 907.93(5)
_computing_cell_refinement 'Bruker SAINT'
_computing_data_collection 'Bruker D8 VENTURE'
_computing_data_reduction "'Bruker SAINT"
_computing_structure_refinement 'SHELXL-97 (Sheldrick, 2008)'
_computing_structure_solution 'SHELXS-97 (Sheldrick, 2008)'
_diffrn_ambient_temperature 293(2)
_diffrn_measured_fraction_theta_full 0.997
_diffrn_measured_fraction_theta_max 0.997
_diffrn_measurement_device_type 'Bruker D8 VENTURE PHOTON'
_diffrn_measurement_method '\f and \w scans'
_diffrn_radiation_monochromator graphite
_diffrn_radiation_source 'fine-focus sealed tube'
_diffrn_radiation_type MoK\a
_diffrn_radiation_wavelength 0.71073
_diffrn_reflns_av_R_equivalents 0.0289
_diffrn_reflns_av_sigmaI/netI 0.0152
_diffrn_reflns_limit_h_max 12
_diffrn_reflns_limit_h_min -12
_diffrn_reflns_limit_k_max 12
_diffrn_reflns_limit_k_min -12
_diffrn_reflns_limit_l_max 14
_diffrn_reflns_limit_l_min -14
_diffrn_reflns_number 32290
_diffrn_reflns_theta_full 27.68
_diffrn_reflns_theta_max 27.68
_diffrn_reflns_theta_min 2.35
_exptl_absorpt_coefficient_mu 1.275
_exptl_absorpt_correction_T_max 0.7456
_exptl_absorpt_correction_T_min 0.6811
_exptl_absorpt_correction_type multi-scan
_exptl_absorpt_process_details 'SADABS(Bruker 2000)'
_exptl_crystal_colour colourless
_exptl_crystal_density_diffrn 1.941
_exptl_crystal_density_method 'not measured'
_exptl_crystal_description block
_exptl_crystal_F_000 532
_exptl_crystal_size_max 0.19
_exptl_crystal_size_mid 0.18
_exptl_crystal_size_min 0.16
_refine_diff_density_max 2.416
_refine_diff_density_min -1.308
_refine_diff_density_rms 0.087
_refine_ls_extinction_method none
_refine_ls_goodness_of_fit_ref 1.039
_refine_ls_hydrogen_treatment constr
_refine_ls_matrix_type full
_refine_ls_number_parameters 273
_refine_ls_number_reflns 4230
_refine_ls_number_restraints 0
_refine_ls_restrained_S_all 1.039
_refine_ls_R_factor_all 0.0311
_refine_ls_R_factor_gt 0.0288
_refine_ls_shift/su_max 0.001
_refine_ls_shift/su_mean 0.000
_refine_ls_structure_factor_coef Fsqd
_refine_ls_weighting_details 'calc w=1/[\s^2^(Fo^2^)+(0.0455P)^2^+1.0964P] where P=(Fo^2^+2Fc^2^)/3'
_refine_ls_weighting_scheme calc
_refine_ls_wR_factor_gt 0.0765
_refine_ls_wR_factor_ref 0.0781
_reflns_number_gt 3973
_reflns_number_total 4230
_reflns_threshold_expression >2sigma(I)
_cod_data_source_file suppl_ncrs-2016-0311_suppl.cif
_cod_data_source_block a
_cod_original_sg_symbol_H-M P-1
_cod_database_code 8106598

loop_
_symmetry_equiv_pos_as_xyz
'x, y, z'
'-x, -y, -z'

loop_
_atom_site_label
_atom_site_type_symbol
_atom_site_fract_x
_atom_site_fract_y
_atom_site_fract_z
_atom_site_U_iso_or_equiv
_atom_site_adp_type
_atom_site_occupancy
_atom_site_symmetry_multiplicity
_atom_site_calc_flag
_atom_site_refinement_flags
_atom_site_disorder_assembly
_atom_site_disorder_group
Cd1 Cd 0.744196(19) 0.217249(19) 0.235907(16) 0.02804(7) Uani 1 1 d . . .
O1 O 0.6831(2) 0.0125(2) 0.2801(2) 0.0402(5) Uani 1 1 d . . .
O2 O 0.4937(3) -0.0520(2) 0.3497(3) 0.0492(6) Uani 1 1 d . . .
H2 H 0.3997 -0.0094 0.3785 0.074 Uiso 1 1 calc R . .
O3 O 0.0215(2) 0.3113(2) 0.4826(2) 0.0430(5) Uani 1 1 d . . .
O4 O 0.2084(3) 0.0777(2) 0.4310(2) 0.0420(5) Uani 1 1 d . . .
O5 O 0.9925(2) 0.0399(2) 0.15037(19) 0.0355(4) Uani 1 1 d . . .
O6 O 1.2333(2) 0.0084(2) 0.0712(2) 0.0406(5) Uani 1 1 d . . .
O7 O 1.3830(2) 0.1628(2) 0.0273(2) 0.0483(6) Uani 1 1 d . . .
H7 H 1.3385 0.1086 0.0459 0.072 Uiso 1 1 calc R . .
O8 O 1.3304(2) 0.4017(2) 0.0524(2) 0.0379(4) Uani 1 1 d . . .
O9 O 0.6659(2) 0.2580(2) 0.04138(17) 0.0320(4) Uani 1 1 d . . .
H1W H 0.6945 0.1801 0.0003 0.038 Uiso 1 1 d R . .
H2W H 0.5663 0.3071 0.0314 0.038 Uiso 1 1 d R . .
O10 O 0.8313(3) 0.1568(3) 0.4307(2) 0.0422(5) Uani 1 1 d . . .
H3W H 0.8331 0.0785 0.4730 0.051 Uiso 1 1 d R . .
H4W H 0.9010 0.1786 0.4506 0.051 Uiso 1 1 d R . .
N1 N 0.4804(2) 0.3231(2) 0.31353(18) 0.0232(4) Uani 1 1 d . . .
N2 N 0.2292(2) 0.4360(2) 0.39164(19) 0.0251(4) Uani 1 1 d . . .
H2A H 0.1366 0.5074 0.4176 0.030 Uiso 1 1 calc R . .
N3 N 0.8947(2) 0.3416(2) 0.20046(18) 0.0236(4) Uani 1 1 d . . .
N4 N 1.0225(2) 0.4793(2) 0.15927(18) 0.0237(4) Uani 1 1 d . . .
H4A H 1.0420 0.5565 0.1541 0.028 Uiso 1 1 calc R . .
C1 C 0.4303(3) 0.2125(3) 0.3456(2) 0.0234(4) Uani 1 1 d . . .
C2 C 0.2730(3) 0.2819(3) 0.3945(2) 0.0242(4) Uani 1 1 d . . .
C3 C 0.1577(3) 0.2213(3) 0.4412(2) 0.0295(5) Uani 1 1 d . . .
C4 C 0.3553(3) 0.4574(3) 0.3413(2) 0.0234(4) Uani 1 1 d . . .
C5 C 0.3421(3) 0.6147(3) 0.3179(3) 0.0373(6) Uani 1 1 d . . .
H5B H 0.3176 0.6614 0.3951 0.045 Uiso 1 1 calc R . .
H5C H 0.2520 0.6773 0.2702 0.045 Uiso 1 1 calc R . .
C6 C 0.4906(3) 0.6212(3) 0.2521(2) 0.0310(5) Uani 1 1 d . . .
H6B H 0.5380 0.5461 0.1903 0.037 Uiso 1 1 calc R . .
H6C H 0.4588 0.7229 0.2118 0.037 Uiso 1 1 calc R . .
C7 C 0.6159(3) 0.5881(3) 0.3382(2) 0.0276(5) Uani 1 1 d . . .
H7A H 0.6566 0.4822 0.3713 0.033 Uiso 1 1 calc R . .
H7B H 0.5651 0.6554 0.4052 0.033 Uiso 1 1 calc R . .
C8 C 0.7562(3) 0.6123(3) 0.2760(3) 0.0334(6) Uani 1 1 d . . .
H8A H 0.7146 0.7012 0.2186 0.040 Uiso 1 1 calc R . .
H8B H 0.8029 0.6368 0.3368 0.040 Uiso 1 1 calc R . .
C9 C 0.8866(3) 0.4779(3) 0.2101(2) 0.0231(4) Uani 1 1 d . . .
C10 C 1.1250(3) 0.3359(3) 0.1169(2) 0.0231(4) Uani 1 1 d . . .
C11 C 1.2878(3) 0.3018(3) 0.0618(2) 0.0293(5) Uani 1 1 d . . .
C12 C 1.0433(3) 0.2515(3) 0.1432(2) 0.0226(4) Uani 1 1 d . . .
C13 C 1.0929(3) 0.0881(3) 0.1199(2) 0.0274(5) Uani 1 1 d . . .
C14 C 0.5440(3) 0.0492(3) 0.3232(3) 0.0309(5) Uani 1 1 d . . .
O11 O 1.0665(4) -0.2673(3) 0.1216(3) 0.0761(9) Uani 1 1 d . . .
H5W H 1.0337 -0.1720 0.1303 0.091 Uiso 1 1 d R . .
H6W H 1.1496 -0.2833 0.0732 0.091 Uiso 1 1 d R . .

loop_
_atom_site_aniso_label
_atom_site_aniso_U_11
_atom_site_aniso_U_22
_atom_site_aniso_U_33
_atom_site_aniso_U_23
_atom_site_aniso_U_13
_atom_site_aniso_U_12
Cd1 0.02119(10) 0.02366(10) 0.04056(12) -0.00980(7) 0.00795(7) -0.01265(8)
O1 0.0263(9) 0.0209(8) 0.0699(14) -0.0124(9) 0.0111(9) -0.0103(7)
O2 0.0363(11) 0.0222(9) 0.0874(17) -0.0109(10) 0.0176(11) -0.0167(8)
O3 0.0266(9) 0.0410(11) 0.0624(13) -0.0110(10) 0.0125(9) -0.0193(9)
O4 0.0400(11) 0.0329(10) 0.0591(13) -0.0047(9) 0.0103(9) -0.0255(9)
O5 0.0258(9) 0.0218(8) 0.0595(12) -0.0153(8) 0.0107(8) -0.0126(7)
O6 0.0250(9) 0.0277(9) 0.0676(14) -0.0222(9) 0.0134(9) -0.0114(8)
O7 0.0270(10) 0.0344(11) 0.0838(16) -0.0249(11) 0.0223(10) -0.0171(9)
O8 0.0274(9) 0.0320(9) 0.0573(12) -0.0074(8) 0.0080(8) -0.0183(8)
O9 0.0269(9) 0.0304(9) 0.0408(10) -0.0124(7) 0.0029(7) -0.0144(7)
O10 0.0458(12) 0.0440(11) 0.0491(12) 0.0092(9) -0.0100(9) -0.0321(10)
N1 0.0200(9) 0.0188(9) 0.0308(10) -0.0049(7) 0.0032(7) -0.0098(7)
N2 0.0177(9) 0.0214(9) 0.0348(10) -0.0062(8) 0.0024(7) -0.0082(7)
N3 0.0207(9) 0.0191(9) 0.0314(10) -0.0071(7) 0.0051(7) -0.0103(7)
N4 0.0224(9) 0.0194(9) 0.0314(10) -0.0042(7) 0.0013(7) -0.0119(8)
C1 0.0219(10) 0.0198(10) 0.0296(11) -0.0041(8) 0.0011(8) -0.0110(9)
C2 0.0231(11) 0.0229(11) 0.0283(11) -0.0028(8) 0.0005(9) -0.0127(9)
C3 0.0271(12) 0.0327(12) 0.0340(12) -0.0013(10) 0.0012(9) -0.0194(10)
C4 0.0182(10) 0.0213(10) 0.0308(11) -0.0047(8) 0.0007(8) -0.0094(8)
C5 0.0244(12) 0.0192(11) 0.0660(18) -0.0038(11) 0.0007(12) -0.0096(10)
C6 0.0332(13) 0.0234(11) 0.0390(13) -0.0004(10) -0.0017(10) -0.0160(10)
C7 0.0261(11) 0.0211(10) 0.0330(12) -0.0076(9) 0.0047(9) -0.0097(9)
C8 0.0272(12) 0.0239(11) 0.0508(15) -0.0162(11) 0.0090(11) -0.0136(10)
C9 0.0202(10) 0.0202(10) 0.0299(11) -0.0050(8) 0.0015(8) -0.0107(9)
C10 0.0188(10) 0.0215(10) 0.0278(11) -0.0046(8) 0.0010(8) -0.0087(9)
C11 0.0228(11) 0.0295(12) 0.0356(12) -0.0060(10) 0.0036(9) -0.0132(10)
C12 0.0188(10) 0.0196(10) 0.0285(11) -0.0069(8) 0.0028(8) -0.0084(8)
C13 0.0221(11) 0.0199(10) 0.0392(13) -0.0096(9) 0.0034(9) -0.0089(9)
C14 0.0282(12) 0.0200(11) 0.0440(14) -0.0066(10) 0.0051(10) -0.0120(10)
O11 0.102(2) 0.0446(14) 0.100(2) 0.0023(15) -0.0199(19) -0.0481(16)

loop_
_atom_type_symbol
_atom_type_description
_atom_type_scat_dispersion_real
_atom_type_scat_dispersion_imag
_atom_type_scat_source
C C 0.0033 0.0016 'International Tables Vol C Tables 4.2.6.8 and 6.1.1.4'
H H 0.0000 0.0000 'International Tables Vol C Tables 4.2.6.8 and 6.1.1.4'
N N 0.0061 0.0033 'International Tables Vol C Tables 4.2.6.8 and 6.1.1.4'
O O 0.0106 0.0060 'International Tables Vol C Tables 4.2.6.8 and 6.1.1.4'
Cd Cd -0.8075 1.2024 'International Tables Vol C Tables 4.2.6.8 and 6.1.1.4'

loop_
_geom_angle_atom_site_label_1
_geom_angle_atom_site_label_2
_geom_angle_atom_site_label_3
_geom_angle
_geom_angle_site_symmetry_1
_geom_angle_site_symmetry_3
N3 Cd1 N1 125.73(7) . .
N3 Cd1 O5 74.23(7) . .
N1 Cd1 O5 159.93(7) . .
N3 Cd1 O9 96.58(7) . .
N1 Cd1 O9 89.97(7) . .
O5 Cd1 O9 85.01(7) . .
N3 Cd1 O1 158.80(7) . .
N1 Cd1 O1 73.49(7) . .
O5 Cd1 O1 87.23(6) . .
O9 Cd1 O1 91.87(8) . .
N3 Cd1 O10 85.63(7) . .
N1 Cd1 O10 91.61(7) . .
O5 Cd1 O10 92.21(8) . .
O9 Cd1 O10 175.83(7) . .
O1 Cd1 O10 84.88(8) . .
C14 O1 Cd1 115.26(16) . .
C14 O2 H2 109.5 . .
C13 O5 Cd1 115.93(15) . .
C11 O7 H7 109.5 . .
Cd1 O9 H1W 118.7 . .
Cd1 O9 H2W 119.0 . .
H1W O9 H2W 100.2 . .
Cd1 O10 H3W 120.7 . .
Cd1 O10 H4W 122.3 . .
H3W O10 H4W 110.8 . .
C4 N1 C1 106.30(19) . .
C4 N1 Cd1 141.60(16) . .
C1 N1 Cd1 112.09(14) . .
C4 N2 C2 108.73(19) . .
C4 N2 H2A 125.6 . .
C2 N2 H2A 125.6 . .
C9 N3 C12 106.45(19) . .
C9 N3 Cd1 141.59(16) . .
C12 N3 Cd1 111.82(14) . .
C9 N4 C10 108.11(19) . .
C9 N4 H4A 125.9 . .
C10 N4 H4A 125.9 . .
C2 C1 N1 109.5(2) . .
C2 C1 C14 131.4(2) . .
N1 C1 C14 119.1(2) . .
N2 C2 C1 105.25(19) . .
N2 C2 C3 121.8(2) . .
C1 C2 C3 133.0(2) . .
O3 C3 O4 124.7(2) . .
O3 C3 C2 119.2(2) . .
O4 C3 C2 116.1(2) . .
N1 C4 N2 110.2(2) . .
N1 C4 C5 128.1(2) . .
N2 C4 C5 121.7(2) . .
C4 C5 C6 115.6(2) . .
C4 C5 H5B 108.4 . .
C6 C5 H5B 108.4 . .
C4 C5 H5C 108.4 . .
C6 C5 H5C 108.4 . .
H5B C5 H5C 107.4 . .
C7 C6 C5 112.2(2) . .
C7 C6 H6B 109.2 . .
C5 C6 H6B 109.2 . .
C7 C6 H6C 109.2 . .
C5 C6 H6C 109.2 . .
H6B C6 H6C 107.9 . .
C6 C7 C8 112.6(2) . .
C6 C7 H7A 109.1 . .
C8 C7 H7A 109.1 . .
C6 C7 H7B 109.1 . .
C8 C7 H7B 109.1 . .
H7A C7 H7B 107.8 . .
C9 C8 C7 115.3(2) . .
C9 C8 H8A 108.4 . .
C7 C8 H8A 108.4 . .
C9 C8 H8B 108.4 . .
C7 C8 H8B 108.4 . .
H8A C8 H8B 107.5 . .
N3 C9 N4 110.5(2) . .
N3 C9 C8 127.8(2) . .
N4 C9 C8 121.5(2) . .
C12 C10 N4 105.64(19) . .
C12 C10 C11 134.5(2) . .
N4 C10 C11 119.8(2) . .
O8 C11 O7 122.2(2) . .
O8 C11 C10 120.0(2) . .
O7 C11 C10 117.8(2) . .
C10 C12 N3 109.28(19) . .
C10 C12 C13 130.4(2) . .
N3 C12 C13 120.3(2) . .
O5 C13 O6 124.7(2) . .
O5 C13 C12 117.6(2) . .
O6 C13 C12 117.7(2) . .
O1 C14 O2 121.6(2) . .
O1 C14 C1 120.1(2) . .
O2 C14 C1 118.3(2) . .
H5W O11 H6W 97.7 . .

loop_
_geom_bond_atom_site_label_1
_geom_bond_atom_site_label_2
_geom_bond_distance
_geom_bond_site_symmetry_2
Cd1 N3 2.2618(19) .
Cd1 N1 2.2895(19) .
Cd1 O5 2.3164(18) .
Cd1 O9 2.3177(19) .
Cd1 O1 2.3375(19) .
Cd1 O10 2.340(2) .
O1 C14 1.233(3) .
O2 C14 1.288(3) .
O2 H2 0.8200 .
O3 C3 1.229(3) .
O4 C3 1.273(3) .
O5 C13 1.249(3) .
O6 C13 1.262(3) .
O7 C11 1.300(3) .
O7 H7 0.8200 .
O8 C11 1.221(3) .
O9 H1W 0.8500 .
O9 H2W 0.8500 .
O10 H3W 0.8500 .
O10 H4W 0.8502 .
N1 C4 1.324(3) .
N1 C1 1.379(3) .
N2 C4 1.352(3) .
N2 C2 1.368(3) .
N2 H2A 0.8600 .
N3 C9 1.326(3) .
N3 C12 1.371(3) .
N4 C9 1.343(3) .
N4 C10 1.373(3) .
N4 H4A 0.8600 .
C1 C2 1.374(3) .
C1 C14 1.477(3) .
C2 C3 1.491(3) .
C4 C5 1.490(3) .
C5 C6 1.525(4) .
C5 H5B 0.9700 .
C5 H5C 0.9700 .
C6 C7 1.523(4) .
C6 H6B 0.9700 .
C6 H6C 0.9700 .
C7 C8 1.526(3) .
C7 H7A 0.9700 .
C7 H7B 0.9700 .
C8 C9 1.496(3) .
C8 H8A 0.9700 .
C8 H8B 0.9700 .
C10 C12 1.370(3) .
C10 C11 1.475(3) .
C12 C13 1.492(3) .
O11 H5W 0.8500 .
O11 H6W 0.8500 .

loop_
_geom_hbond_atom_site_label_D
_geom_hbond_atom_site_label_H
_geom_hbond_atom_site_label_A
_geom_hbond_distance_DH
_geom_hbond_distance_HA
_geom_hbond_distance_DA
_geom_hbond_angle_DHA
_geom_hbond_site_symmetry_A
O2 H2 O4 0.82 1.65 2.469(3) 177.7 .
O7 H7 O6 0.82 1.69 2.507(3) 173.4 .
O11 H5W O5 0.85 1.97 2.812(3) 171.3 .
O11 H6W O9 0.85 2.12 2.947(4) 164.2 2_755
O9 H1W O6 0.85 1.88 2.726(3) 172.4 2_755
O9 H2W O8 0.85 1.97 2.797(3) 165.1 1_455
O10 H3W O4 0.85 1.94 2.776(3) 168.7 2_656
O10 H4W O3 0.85 2.19 3.010(3) 161.0 1_655
N2 H2A O3 0.86 2.03 2.842(3) 156.6 2_566
N4 H4A O11 0.86 1.85 2.703(3) 171.0 1_565

loop_
_geom_torsion_atom_site_label_1
_geom_torsion_atom_site_label_2
_geom_torsion_atom_site_label_3
_geom_torsion_atom_site_label_4
_geom_torsion
_geom_torsion_site_symmetry_1
_geom_torsion_site_symmetry_2
_geom_torsion_site_symmetry_3
_geom_torsion_site_symmetry_4
N3 Cd1 O1 C14 157.0(2) . . . .
N1 Cd1 O1 C14 0.0(2) . . . .
O5 Cd1 O1 C14 -174.3(2) . . . .
O9 Cd1 O1 C14 -89.4(2) . . . .
O10 Cd1 O1 C14 93.2(2) . . . .
N3 Cd1 O5 C13 -2.30(19) . . . .
N1 Cd1 O5 C13 172.08(19) . . . .
O9 Cd1 O5 C13 96.0(2) . . . .
O1 Cd1 O5 C13 -171.9(2) . . . .
O10 Cd1 O5 C13 -87.1(2) . . . .
N3 Cd1 N1 C4 9.6(3) . . . .
O5 Cd1 N1 C4 -163.7(2) . . . .
O9 Cd1 N1 C4 -88.4(3) . . . .
O1 Cd1 N1 C4 179.6(3) . . . .
O10 Cd1 N1 C4 95.4(3) . . . .
N3 Cd1 N1 C1 -168.82(14) . . . .
O5 Cd1 N1 C1 17.8(3) . . . .
O9 Cd1 N1 C1 93.09(16) . . . .
O1 Cd1 N1 C1 1.13(15) . . . .
O10 Cd1 N1 C1 -83.05(16) . . . .
N1 Cd1 N3 C9 0.7(3) . . . .
O5 Cd1 N3 C9 178.3(3) . . . .
O9 Cd1 N3 C9 95.4(3) . . . .
O1 Cd1 N3 C9 -151.8(3) . . . .
O10 Cd1 N3 C9 -88.2(3) . . . .
N1 Cd1 N3 C12 -174.28(14) . . . .
O5 Cd1 N3 C12 3.35(15) . . . .
O9 Cd1 N3 C12 -79.56(16) . . . .
O1 Cd1 N3 C12 33.3(3) . . . .
O10 Cd1 N3 C12 96.89(16) . . . .
C4 N1 C1 C2 -0.7(3) . . . .
Cd1 N1 C1 C2 178.35(15) . . . .
C4 N1 C1 C14 178.9(2) . . . .
Cd1 N1 C1 C14 -2.1(3) . . . .
C4 N2 C2 C1 0.8(3) . . . .
C4 N2 C2 C3 -177.8(2) . . . .
N1 C1 C2 N2 -0.1(3) . . . .
C14 C1 C2 N2 -179.5(3) . . . .
N1 C1 C2 C3 178.3(2) . . . .
C14 C1 C2 C3 -1.1(5) . . . .
N2 C2 C3 O3 -2.8(4) . . . .
C1 C2 C3 O3 178.9(3) . . . .
N2 C2 C3 O4 174.9(2) . . . .
C1 C2 C3 O4 -3.3(4) . . . .
C1 N1 C4 N2 1.2(3) . . . .
Cd1 N1 C4 N2 -177.34(18) . . . .
C1 N1 C4 C5 -175.8(3) . . . .
Cd1 N1 C4 C5 5.7(4) . . . .
C2 N2 C4 N1 -1.3(3) . . . .
C2 N2 C4 C5 175.9(2) . . . .
N1 C4 C5 C6 1.0(4) . . . .
N2 C4 C5 C6 -175.6(2) . . . .
C4 C5 C6 C7 -82.4(3) . . . .
C5 C6 C7 C8 -173.5(2) . . . .
C6 C7 C8 C9 -84.2(3) . . . .
C12 N3 C9 N4 1.2(3) . . . .
Cd1 N3 C9 N4 -173.87(18) . . . .
C12 N3 C9 C8 -173.6(2) . . . .
Cd1 N3 C9 C8 11.3(4) . . . .
C10 N4 C9 N3 -1.3(3) . . . .
C10 N4 C9 C8 173.9(2) . . . .
C7 C8 C9 N3 -0.5(4) . . . .
C7 C8 C9 N4 -174.9(2) . . . .
C9 N4 C10 C12 0.8(3) . . . .
C9 N4 C10 C11 -176.9(2) . . . .
C12 C10 C11 O8 -178.0(3) . . . .
N4 C10 C11 O8 -1.0(4) . . . .
C12 C10 C11 O7 0.4(4) . . . .
N4 C10 C11 O7 177.3(2) . . . .
N4 C10 C12 N3 -0.1(3) . . . .
C11 C10 C12 N3 177.1(3) . . . .
N4 C10 C12 C13 -179.6(2) . . . .
C11 C10 C12 C13 -2.4(5) . . . .
C9 N3 C12 C10 -0.7(3) . . . .
Cd1 N3 C12 C10 176.03(15) . . . .
C9 N3 C12 C13 178.9(2) . . . .
Cd1 N3 C12 C13 -4.4(3) . . . .
Cd1 O5 C13 O6 -179.4(2) . . . .
Cd1 O5 C13 C12 0.8(3) . . . .
C10 C12 C13 O5 -178.0(2) . . . .
N3 C12 C13 O5 2.5(4) . . . .
C10 C12 C13 O6 2.2(4) . . . .
N3 C12 C13 O6 -177.3(2) . . . .
Cd1 O1 C14 O2 178.8(2) . . . .
Cd1 O1 C14 C1 -1.2(3) . . . .
C2 C1 C14 O1 -178.3(3) . . . .
N1 C1 C14 O1 2.3(4) . . . .
C2 C1 C14 O2 1.8(4) . . . .
N1 C1 C14 O2 -177.6(2) . . . .
